data_4503756
loop_
_publ_author_name
'Chen, Sheng-Chun'
'Zhang, Zhi-Hui'
'Huang, Kun-Lin'
'Chen, Qun'
'He, Ming-Yang'
'Cui, Ai-Jun'
'Li, Chao'
'Liu, Qi'
'Du, Miao'

_publ_section_title
;
 Solvent-Controlled Assembly of Manganese(II) Tetrachloroterephthalates
 with 1D Chain, 2D Layer, and 3D Coordination Architectures
;
_journal_issue 9
_journal_name_full 'Crystal Growth &amp; Design'
_journal_page_first 3437
_journal_paper_doi 10.1021/cg8003905
_journal_volume 8
_journal_year 2008
_chemical_formula_moiety 'C12 H12 Cl4 Mn O8, 2(C2 H4 O)'
_chemical_formula_sum 'C16 H12 Cl4 Mn O10'
_chemical_formula_weight 561.06
_chemical_name_systematic
; 
 ? 
;
_space_group_IT_number 2
_symmetry_cell_setting triclinic
_symmetry_space_group_name_Hall '-P 1'
_symmetry_space_group_name_H-M 'P -1'
_atom_sites_solution_hydrogens geom
_atom_sites_solution_primary direct
_atom_sites_solution_secondary difmap
_audit_creation_method SHELXL-97
_cell_angle_alpha 77.7220(10)
_cell_angle_beta 77.7310(10)
_cell_angle_gamma 72.1660(10)
_cell_formula_units_Z 1
_cell_length_a 7.5474(10)
_cell_length_b 7.7557(10)
_cell_length_c 10.2307(13)
_cell_measurement_temperature 296(2)
_cell_measurement_theta_max 0.761
_cell_measurement_theta_min 0.689
_cell_volume 550.01(12)
_computing_cell_refinement SMART
_computing_data_collection 'SMART (Bruker, 2000)'
_computing_data_reduction 'SAINT (Bruker, 2000)'
_computing_molecular_graphics SHELXTL
_computing_publication_material SHELXTL
_computing_structure_refinement SHELXTL
_computing_structure_solution 'SHELXTL (Bruker, 2000)'
_diffrn_ambient_temperature 296(2)
_diffrn_measured_fraction_theta_full 0.976
_diffrn_measured_fraction_theta_max 0.976
_diffrn_measurement_device_type 'Bruker Smart Apex CCD area detector'
_diffrn_measurement_method 'phi and omega scans'
_diffrn_radiation_monochromator graphite
_diffrn_radiation_source 'fine-focus sealed tube'
_diffrn_radiation_type MoK\a
_diffrn_radiation_wavelength 0.71073
_diffrn_reflns_av_R_equivalents 0.0203
_diffrn_reflns_av_sigmaI/netI 0.0296
_diffrn_reflns_limit_h_max 9
_diffrn_reflns_limit_h_min -9
_diffrn_reflns_limit_k_max 10
_diffrn_reflns_limit_k_min -10
_diffrn_reflns_limit_l_max 13
_diffrn_reflns_limit_l_min -13
_diffrn_reflns_number 4826
_diffrn_reflns_theta_full 27.60
_diffrn_reflns_theta_max 27.6
_diffrn_reflns_theta_min 2.1
_exptl_absorpt_coefficient_mu 1.137
_exptl_absorpt_correction_T_max 0.761
_exptl_absorpt_correction_T_min 0.708
_exptl_absorpt_correction_type multi-scan
_exptl_absorpt_process_details 'SADABS; Bruker, 2000'
_exptl_crystal_colour Colorless
_exptl_crystal_density_diffrn 1.718
_exptl_crystal_density_method 'not measured'
_exptl_crystal_description Block
_exptl_crystal_F_000 289.0
_exptl_crystal_size_max 0.32
_exptl_crystal_size_mid 0.26
_exptl_crystal_size_min 0.24
_refine_diff_density_max 1.131
_refine_diff_density_min -0.468
_refine_diff_density_rms 0.099
_refine_ls_extinction_method none
_refine_ls_goodness_of_fit_ref 1.003
_refine_ls_hydrogen_treatment mixed
_refine_ls_matrix_type full
_refine_ls_number_parameters 147
_refine_ls_number_reflns 2491
_refine_ls_number_restraints 1
_refine_ls_restrained_S_all 1.003
_refine_ls_R_factor_all 0.0365
_refine_ls_R_factor_gt 0.0330
_refine_ls_shift/su_max 0.000
_refine_ls_shift/su_mean 0.000
_refine_ls_structure_factor_coef Fsqd
_refine_ls_weighting_details 'calc w=1/[\s^2^(Fo^2^)+(0.0570P)^2^+0.5515P] where P=(Fo^2^+2Fc^2^)/3'
_refine_ls_weighting_scheme calc
_refine_ls_wR_factor_gt 0.0895
_refine_ls_wR_factor_ref 0.1035
_reflns_number_gt 2302
_reflns_number_total 2550
_reflns_threshold_expression >2sigma(I)
_cod_data_source_file cg8003905-file002.cif
_cod_data_source_block 3
_cod_original_sg_symbol_H-M P-1
_cod_original_formula_sum 'C16 H12 Cl4 Mn1 O10'
_cod_database_code 4503756

loop_
_symmetry_equiv_pos_as_xyz
'x, y, z'
'-x, -y, -z'

loop_
_atom_site_label
_atom_site_type_symbol
_atom_site_fract_x
_atom_site_fract_y
_atom_site_fract_z
_atom_site_U_iso_or_equiv
_atom_site_adp_type
_atom_site_occupancy
_atom_site_symmetry_multiplicity
_atom_site_calc_flag
_atom_site_refinement_flags
C1 C 0.6646(4) 0.4229(4) 0.0566(3) 0.0413(6) Uani 1 1 d .
H1A H 0.7770 0.3225 0.0688 0.050 Uiso 1 1 calc R
H1B H 0.6667 0.5193 0.1025 0.050 Uiso 1 1 calc R
C2 C 0.3351(4) 0.5053(4) 0.0921(3) 0.0406(6) Uani 1 1 d .
H2A H 0.3278 0.6042 0.1390 0.049 Uiso 1 1 calc R
H2B H 0.2248 0.4609 0.1289 0.049 Uiso 1 1 calc R
C3 C 0.6613(3) 0.9021(3) 0.0542(2) 0.0248(4) Uani 1 1 d .
C4 C 0.6720(3) 0.9680(3) -0.0846(2) 0.0251(4) Uani 1 1 d .
C5 C 0.4891(3) 0.9323(3) 0.1401(2) 0.0233(4) Uani 1 1 d .
C6 C 0.4775(3) 0.8552(3) 0.2908(2) 0.0248(4) Uani 1 1 d .
C7 C 0.1434(3) 0.3394(3) 0.4812(3) 0.0387(6) Uani 1 1 d .
H7A H 0.2269 0.2274 0.5210 0.046 Uiso 1 1 calc R
H7B H 0.1649 0.3411 0.3841 0.046 Uiso 1 1 calc R
C8 C 0.0546(4) 0.6613(4) 0.4639(4) 0.0479(7) Uani 1 1 d .
H8A H 0.0706 0.6824 0.3657 0.057 Uiso 1 1 calc R
H8B H 0.0805 0.7620 0.4917 0.057 Uiso 1 1 calc R
Cl2 Cl 0.86329(8) 0.78052(10) 0.12201(6) 0.04392(18) Uani 1 1 d .
Cl3 Cl 0.88739(8) 0.92449(10) -0.19111(6) 0.04156(18) Uani 1 1 d .
Mn1 Mn 0.5000 0.5000 0.5000 0.02124(13) Uani 1 2 d S
O1 O 0.5010(3) 0.3600(2) 0.11512(18) 0.0401(4) Uani 1 1 d .
O2 O 0.4689(3) 0.9568(2) 0.37022(17) 0.0459(5) Uani 1 1 d .
O3 O 0.4767(2) 0.6883(2) 0.31897(15) 0.0299(3) Uani 1 1 d .
O4 O 0.4014(3) 0.7252(2) 0.61669(17) 0.0337(4) Uani 1 1 d D
H4A H 0.4192 0.8190 0.5681 0.051 Uiso 1 1 calc R
O5 O 0.1881(2) 0.4937(2) 0.50795(18) 0.0335(4) Uani 1 1 d .
H4B H 0.441(5) 0.714(5) 0.688(2) 0.055(10) Uiso 1 1 d D

loop_
_atom_site_aniso_label
_atom_site_aniso_U_11
_atom_site_aniso_U_22
_atom_site_aniso_U_33
_atom_site_aniso_U_23
_atom_site_aniso_U_13
_atom_site_aniso_U_12
C1 0.0393(13) 0.0472(14) 0.0354(13) -0.0056(11) -0.0089(10) -0.0077(11)
C2 0.0386(13) 0.0484(14) 0.0327(12) -0.0069(11) -0.0002(10) -0.0124(11)
C3 0.0301(10) 0.0237(9) 0.0203(9) 0.0052(7) -0.0104(8) -0.0086(8)
C4 0.0300(10) 0.0252(10) 0.0205(9) 0.0013(8) -0.0056(8) -0.0101(8)
C5 0.0342(11) 0.0195(9) 0.0180(9) 0.0030(7) -0.0072(7) -0.0118(8)
C6 0.0338(10) 0.0241(9) 0.0165(9) 0.0028(7) -0.0083(8) -0.0091(8)
C7 0.0296(11) 0.0318(12) 0.0559(16) -0.0087(11) -0.0092(10) -0.0070(9)
C8 0.0356(13) 0.0357(13) 0.073(2) -0.0010(13) -0.0160(13) -0.0109(11)
Cl2 0.0328(3) 0.0586(4) 0.0338(3) 0.0102(3) -0.0157(2) -0.0080(3)
Cl3 0.0332(3) 0.0542(4) 0.0288(3) 0.0030(3) -0.0002(2) -0.0094(3)
Mn1 0.0249(2) 0.0214(2) 0.0166(2) 0.00277(15) -0.00550(15) -0.00753(16)
O1 0.0503(11) 0.0362(9) 0.0328(9) -0.0007(7) -0.0081(8) -0.0126(8)
O2 0.0892(15) 0.0313(9) 0.0237(8) -0.0015(7) -0.0155(9) -0.0232(9)
O3 0.0480(9) 0.0239(7) 0.0185(7) 0.0045(6) -0.0091(6) -0.0136(7)
O4 0.0440(9) 0.0293(8) 0.0285(8) -0.0051(7) -0.0030(7) -0.0126(7)
O5 0.0240(7) 0.0297(8) 0.0481(10) -0.0020(7) -0.0117(7) -0.0079(6)

loop_
_atom_type_symbol
_atom_type_description
_atom_type_scat_dispersion_real
_atom_type_scat_dispersion_imag
_atom_type_scat_source
C C 0.0033 0.0016 'International Tables Vol C Tables 4.2.6.8 and 6.1.1.4'
H H 0.0000 0.0000 'International Tables Vol C Tables 4.2.6.8 and 6.1.1.4'
O O 0.0106 0.0060 'International Tables Vol C Tables 4.2.6.8 and 6.1.1.4'
Cl Cl 0.1484 0.1585 'International Tables Vol C Tables 4.2.6.8 and 6.1.1.4'
Mn Mn 0.3368 0.7283 'International Tables Vol C Tables 4.2.6.8 and 6.1.1.4'

loop_
_geom_angle_atom_site_label_1
_geom_angle_atom_site_label_2
_geom_angle_atom_site_label_3
_geom_angle
_geom_angle_site_symmetry_1
_geom_angle_site_symmetry_3
O1 C1 C2 110.9(2) . 2_665
O1 C1 H1A 109.5 . .
C2 C1 H1A 109.5 2_665 .
O1 C1 H1B 109.5 . .
C2 C1 H1B 109.5 2_665 .
H1A C1 H1B 108.0 . .
O1 C2 C1 111.4(2) . 2_665
O1 C2 H2A 109.4 . .
C1 C2 H2A 109.4 2_665 .
O1 C2 H2B 109.4 . .
C1 C2 H2B 109.4 2_665 .
H2A C2 H2B 108.0 . .
C5 C3 C4 120.94(19) . .
C5 C3 Cl2 118.76(15) . .
C4 C3 Cl2 120.30(17) . .
C5 C4 C3 120.8(2) 2_675 .
C5 C4 Cl3 118.79(15) 2_675 .
C3 C4 Cl3 120.37(16) . .
C4 C5 C3 118.22(18) 2_675 .
C4 C5 C6 121.03(19) 2_675 .
C3 C5 C6 120.75(18) . .
O2 C6 O3 127.31(19) . .
O2 C6 C5 118.64(18) . .
O3 C6 C5 114.04(17) . .
O5 C7 C8 112.4(2) . 2_566
O5 C7 H7A 109.1 . .
C8 C7 H7A 109.1 2_566 .
O5 C7 H7B 109.1 . .
C8 C7 H7B 109.1 2_566 .
H7A C7 H7B 107.9 . .
O5 C8 C7 113.0(2) . 2_566
O5 C8 H8A 109.0 . .
C7 C8 H8A 109.0 2_566 .
O5 C8 H8B 109.0 . .
C7 C8 H8B 109.0 2_566 .
H8A C8 H8B 107.8 . .
O3 Mn1 O3 180.000(1) . 2_666
O3 Mn1 O4 89.68(6) . 2_666
O3 Mn1 O4 90.32(6) 2_666 2_666
O3 Mn1 O4 90.32(6) . .
O3 Mn1 O4 89.68(6) 2_666 .
O4 Mn1 O4 180.00(7) 2_666 .
O3 Mn1 O5 91.28(6) . 2_666
O3 Mn1 O5 88.72(6) 2_666 2_666
O4 Mn1 O5 90.86(6) 2_666 2_666
O4 Mn1 O5 89.14(6) . 2_666
O3 Mn1 O5 88.72(6) . .
O3 Mn1 O5 91.28(6) 2_666 .
O4 Mn1 O5 89.14(6) 2_666 .
O4 Mn1 O5 90.86(6) . .
O5 Mn1 O5 180.0 2_666 .
C2 O1 C1 109.6(2) . .
C6 O3 Mn1 131.49(13) . .
Mn1 O4 H4A 109.5 . .
Mn1 O4 H4B 119(3) . .
H4A O4 H4B 108.3 . .
C7 O5 C8 110.81(18) . .
C7 O5 Mn1 122.56(13) . .
C8 O5 Mn1 118.04(14) . .

loop_
_geom_bond_atom_site_label_1
_geom_bond_atom_site_label_2
_geom_bond_distance
_geom_bond_site_symmetry_2
C1 O1 1.432(3) .
C1 C2 1.504(4) 2_665
C1 H1A 0.9700 .
C1 H1B 0.9700 .
C2 O1 1.429(3) .
C2 C1 1.504(4) 2_665
C2 H2A 0.9700 .
C2 H2B 0.9700 .
C3 C5 1.391(3) .
C3 C4 1.397(3) .
C3 Cl2 1.728(2) .
C4 C5 1.389(3) 2_675
C4 Cl3 1.736(2) .
C5 C4 1.389(3) 2_675
C5 C6 1.525(3) .
C6 O2 1.227(3) .
C6 O3 1.267(2) .
C7 O5 1.431(3) .
C7 C8 1.482(4) 2_566
C7 H7A 0.9700 .
C7 H7B 0.9700 .
C8 O5 1.432(3) .
C8 C7 1.482(4) 2_566
C8 H8A 0.9700 .
C8 H8B 0.9700 .
Mn1 O3 2.1034(14) .
Mn1 O3 2.1034(14) 2_666
Mn1 O4 2.1778(16) 2_666
Mn1 O4 2.1778(16) .
Mn1 O5 2.3536(15) 2_666
Mn1 O5 2.3536(15) .
O4 H4A 0.8200 .
O4 H4B 0.822(10) .

loop_
_geom_hbond_atom_site_label_D
_geom_hbond_atom_site_label_H
_geom_hbond_atom_site_label_A
_geom_hbond_distance_DH
_geom_hbond_distance_HA
_geom_hbond_distance_DA
_geom_hbond_angle_DHA
_geom_hbond_site_symmetry_A
O4 H4A O2 0.82 2.09 2.817(2) 147 ?
O4 H4A O2 0.82 2.39 2.955(3) 127 2_676
O4 H4B O1 0.82 2.08 2.881(3) 166 2_666

loop_
_geom_torsion_atom_site_label_1
_geom_torsion_atom_site_label_2
_geom_torsion_atom_site_label_3
_geom_torsion_atom_site_label_4
_geom_torsion
_geom_torsion_site_symmetry_1
_geom_torsion_site_symmetry_4
C5 C3 C4 C5 0.9(3) . 2_675
Cl2 C3 C4 C5 -179.29(16) . 2_675
C5 C3 C4 Cl3 -178.49(16) . .
Cl2 C3 C4 Cl3 1.4(3) . .
C4 C3 C5 C4 -0.8(3) . 2_675
Cl2 C3 C5 C4 179.31(15) . 2_675
C4 C3 C5 C6 178.14(18) . .
Cl2 C3 C5 C6 -1.7(3) . .
C4 C5 C6 O2 -82.2(3) 2_675 .
C3 C5 C6 O2 98.9(3) . .
C4 C5 C6 O3 97.4(2) 2_675 .
C3 C5 C6 O3 -81.6(2) . .
C1 C2 O1 C1 56.9(3) 2_665 .
C2 C1 O1 C2 -56.6(3) 2_665 .
O2 C6 O3 Mn1 -10.0(4) . .
C5 C6 O3 Mn1 170.46(14) . .
O3 Mn1 O3 C6 114(100) 2_666 .
O4 Mn1 O3 C6 -156.8(2) 2_666 .
O4 Mn1 O3 C6 23.2(2) . .
O5 Mn1 O3 C6 -66.0(2) 2_666 .
O5 Mn1 O3 C6 114.0(2) . .
C8 C7 O5 C8 -52.4(4) 2_566 .
C8 C7 O5 Mn1 160.50(18) 2_566 .
C7 C8 O5 C7 52.8(4) 2_566 .
C7 C8 O5 Mn1 -158.50(19) 2_566 .
O3 Mn1 O5 C7 107.76(18) . .
O3 Mn1 O5 C7 -72.24(18) 2_666 .
O4 Mn1 O5 C7 18.07(18) 2_666 .
O4 Mn1 O5 C7 -161.93(18) . .
O5 Mn1 O5 C7 100(100) 2_666 .
O3 Mn1 O5 C8 -37.1(2) . .
O3 Mn1 O5 C8 142.9(2) 2_666 .
O4 Mn1 O5 C8 -126.8(2) 2_666 .
O4 Mn1 O5 C8 53.2(2) . .
O5 Mn1 O5 C8 -45(100) 2_666 .
